data_2203471
loop_
_publ_author_name
'Zhang, Li-Xue'
'Zhang, An-Jiang'
'Lei, Xin-Xiang'
'Zou, Kai-Huang'
'Ng, Seik Weng'

_publ_section_title 4-Amino-3-(1,2,3,4,5-pentahydroxypentyl)-1,2,4-1<i>H</i>-triazole-5(4<i>H</i>)-thione
_journal_issue 4
_journal_name_full 'Acta Crystallographica Section E'
_journal_page_first o613
_journal_page_last o615
_journal_paper_doi 10.1107/S1600536804005732
_journal_volume 60
_journal_year 2004
_chemical_formula_iupac 'C7 H14 N4 O5 S'
_chemical_formula_moiety 'C7 H14 N4 O5 S'
_chemical_formula_sum 'C7 H14 N4 O5 S'
_chemical_formula_weight 266.28
_chemical_name_common 4-Amino-3-(1,2,3,4,5-pentahydroxypentyl)-1,2,4-1H-triazole-5(4H)-thione
_chemical_name_systematic
;
 4-Amino-3-(1,2,3,4,5-pentahydroxylpentyl)-1,2,4-1H-triazol-5-thione
;
_space_group_IT_number 1
_symmetry_cell_setting triclinic
_symmetry_space_group_name_Hall 'P 1'
_symmetry_space_group_name_H-M 'P 1'
_atom_sites_solution_hydrogens geom
_atom_sites_solution_primary direct
_atom_sites_solution_secondary difmap
_audit_creation_method SHELXL-97
_cell_angle_alpha 101.486(4)
_cell_angle_beta 92.884(4)
_cell_angle_gamma 90.339(4)
_cell_formula_units_Z 1
_cell_length_a 4.8750(10)
_cell_length_b 5.306(2)
_cell_length_c 10.669(3)
_cell_measurement_reflns_used 582
_cell_measurement_temperature 298(2)
_cell_measurement_theta_max 24.5
_cell_measurement_theta_min 3.9
_cell_volume 270.07(14)
_computing_cell_refinement 'SAINT (Bruker, 2002)'
_computing_data_collection 'SMART (Bruker, 2002)'
_computing_data_reduction SAINT
_computing_molecular_graphics 'ORTEPII (Johnson, 1976)'
_computing_publication_material SHELXL97
_computing_structure_refinement 'SHELXL97 (Sheldrick, 1997)'
_computing_structure_solution 'SHELXS97 (Sheldrick, 1997)'
_diffrn_ambient_temperature 298(2)
_diffrn_measured_fraction_theta_full 0.977
_diffrn_measured_fraction_theta_max 0.977
_diffrn_measurement_device_type 'Bruker APEX area-detector diffractometer'
_diffrn_measurement_method '\f and \w scan'
_diffrn_radiation_monochromator graphite
_diffrn_radiation_source 'fine-focus sealed tube'
_diffrn_radiation_type MoK\a
_diffrn_radiation_wavelength 0.71073
_diffrn_reflns_av_R_equivalents 0.024
_diffrn_reflns_av_sigmaI/netI 0.062
_diffrn_reflns_limit_h_max 5
_diffrn_reflns_limit_h_min -6
_diffrn_reflns_limit_k_max 6
_diffrn_reflns_limit_k_min -4
_diffrn_reflns_limit_l_max 13
_diffrn_reflns_limit_l_min -13
_diffrn_reflns_number 1583
_diffrn_reflns_theta_full 26.24
_diffrn_reflns_theta_max 26.2
_diffrn_reflns_theta_min 2.0
_diffrn_standards_decay_% 0
_diffrn_standards_interval_time 0
_diffrn_standards_number 0
_exptl_absorpt_coefficient_mu 0.319
_exptl_absorpt_correction_type none
_exptl_crystal_colour Colorless
_exptl_crystal_density_diffrn 1.637
_exptl_crystal_density_method 'not measured'
_exptl_crystal_description Plate
_exptl_crystal_F_000 140
_exptl_crystal_size_max 0.42
_exptl_crystal_size_mid 0.35
_exptl_crystal_size_min 0.06
_refine_diff_density_max 0.228
_refine_diff_density_min -0.243
_refine_ls_abs_structure_details 'Friedel pairs were merged.'
_refine_ls_extinction_method none
_refine_ls_goodness_of_fit_ref 0.995
_refine_ls_hydrogen_treatment constr
_refine_ls_matrix_type full
_refine_ls_number_parameters 160
_refine_ls_number_reflns 1062
_refine_ls_number_restraints 3
_refine_ls_restrained_S_all 0.993
_refine_ls_R_factor_all 0.0611
_refine_ls_R_factor_gt 0.0465
_refine_ls_shift/su_max 0.001
_refine_ls_shift/su_mean 0.001
_refine_ls_structure_factor_coef Fsqd
_refine_ls_weighting_details 'calc w=1/[\s^2^(Fo^2^)+(0.0455P)^2^] where P=(Fo^2^+2Fc^2^)/3'
_refine_ls_weighting_scheme calc
_refine_ls_wR_factor_gt 0.0869
_refine_ls_wR_factor_ref 0.0949
_reflns_number_gt 1002
_reflns_number_total 1285
_reflns_threshold_expression I>2\s(I)
_cod_data_source_file na6302.cif
_cod_data_source_block I
_cod_depositor_comments
;
The following automatic conversions were performed:
'_symmetry_cell_setting' value 'Triclinic' changed to 'triclinic'
according to '/home/saulius/struct/CIF-dictionaries/cif_core.dic'
dictionary named 'cif_core.dic' version 2.4.1 from
2010-06-29.

'_exptl_absorpt_correction_type' value 'None' changed to
'none' according to '/home/saulius/struct/CIF-dictionaries/cif_core.dic'
dictionary named 'cif_core.dic' version 2.4.1 from 2010-06-29.

Automatic conversion script
Id: cif_fix_enum 1527 2010-12-29 10:47:43Z saulius 

The following automatic conversions were performed:

'_symmetry_cell_setting' value 'Triclinic' changed to 'triclinic'
according to /home/saulius/struct/CIF-dictionaries/cif_core.dic
dictionary named 'cif_core.dic' version 2.4.1 from
2010-06-29.

'_exptl_absorpt_correction_type' value 'None' changed to
'none' according to
/home/saulius/struct/CIF-dictionaries/cif_core.dic dictionary named
'cif_core.dic' version 2.4.1 from 2010-06-29.

Automatic conversion script
Id: cif_fix_values 1715 2011-07-08 13:25:40Z adriana 
;
_cod_original_cell_volume 270.10(10)
_cod_original_sg_symbol_Hall '1 P'
_cod_database_code 2203471
_cod_database_fobs_code 2203471

loop_
_symmetry_equiv_pos_as_xyz
'x, y, z'

loop_
_atom_site_label
_atom_site_fract_x
_atom_site_fract_y
_atom_site_fract_z
_atom_site_U_iso_or_equiv
_atom_site_adp_type
_atom_site_calc_flag
_atom_site_refinement_flags
_atom_site_occupancy
_atom_site_type_symbol
S1 0.4999(3) 0.5004(2) 0.49997(15) 0.0477(5) Uani d . 1 S
O1 -0.3667(7) -0.1357(7) 0.2732(3) 0.0351(10) Uani d . 1 O
H1o -0.2812 -0.1460 0.3401 0.042 Uiso calc R 1 H
O2 -0.5397(7) -0.2940(7) 0.0312(4) 0.0286(8) Uani d . 1 O
H2o -0.4568 -0.4237 0.0002 0.034 Uiso calc R 1 H
O3 -0.0511(7) -0.3054(7) -0.0970(4) 0.0326(9) Uani d . 1 O
H3o 0.0993 -0.3017 -0.0587 0.039 Uiso calc R 1 H
O4 -0.5074(7) 0.2141(7) -0.1276(4) 0.0357(10) Uani d . 1 O
H4o -0.6503 0.2148 -0.1714 0.043 Uiso calc R 1 H
O5 -0.0081(7) 0.2081(7) -0.2601(4) 0.0345(9) Uani d . 1 O
H5o -0.0731 0.3352 -0.2155 0.041 Uiso calc R 1 H
N1 0.0915(8) 0.2955(8) 0.1707(4) 0.0285(10) Uani d . 1 N
N2 0.2770(9) 0.4459(8) 0.2574(4) 0.0318(11) Uani d . 1 N
H2a 0.3663 0.5741 0.2402 0.038 Uiso calc R 1 H
N3 0.1284(9) 0.1668(7) 0.3538(4) 0.0267(10) Uani d . 1 N
N4 0.0768(10) 0.0201(9) 0.4457(4) 0.0388(13) Uani d . 1 N
H4a 0.2114 -0.0915 0.4485 0.047 Uiso calc R 1 H
H4c 0.0682 0.1234 0.5221 0.047 Uiso calc R 1 H
C1 0.3036(11) 0.3726(9) 0.3701(5) 0.0297(12) Uani d . 1 C
C2 0.0093(10) 0.1256(9) 0.2331(5) 0.0251(11) Uani d . 1 C
C3 -0.1792(10) -0.1019(10) 0.1799(5) 0.0259(12) Uani d . 1 C
H3 -0.0677 -0.2565 0.1603 0.031 Uiso calc R 1 H
C4 -0.3529(11) -0.0780(10) 0.0589(5) 0.0255(11) Uani d . 1 C
H4 -0.4601 0.0794 0.0780 0.031 Uiso calc R 1 H
C5 -0.1854(10) -0.0666(10) -0.0562(5) 0.0237(11) Uani d . 1 C
H5 -0.0473 0.0720 -0.0330 0.028 Uiso calc R 1 H
C6 -0.3667(11) -0.0208(10) -0.1701(5) 0.0273(12) Uani d . 1 C
H6 -0.5014 -0.1620 -0.1946 0.033 Uiso calc R 1 H
C7 -0.2080(12) 0.0028(10) -0.2848(5) 0.0352(14) Uani d . 1 C
H7a -0.1155 -0.1579 -0.3142 0.042 Uiso calc R 1 H
H7b -0.3362 0.0296 -0.3533 0.042 Uiso calc R 1 H

loop_
_atom_site_aniso_label
_atom_site_aniso_U_11
_atom_site_aniso_U_22
_atom_site_aniso_U_33
_atom_site_aniso_U_12
_atom_site_aniso_U_13
_atom_site_aniso_U_23
S1 0.0550(11) 0.0439(9) 0.0404(9) -0.0133(7) -0.0184(8) 0.0046(7)
O1 0.033(2) 0.044(2) 0.030(2) -0.0169(19) -0.0023(18) 0.0118(18)
O2 0.0199(19) 0.0308(19) 0.032(2) -0.0038(15) -0.0038(15) 0.0016(16)
O3 0.025(2) 0.036(2) 0.034(2) 0.0069(17) -0.0022(18) 0.0006(17)
O4 0.030(2) 0.037(2) 0.038(2) 0.0037(18) -0.0099(19) 0.0039(18)
O5 0.032(2) 0.035(2) 0.034(2) -0.0016(17) 0.0005(17) 0.0037(17)
N1 0.028(3) 0.029(2) 0.028(2) -0.0059(19) -0.0024(19) 0.005(2)
N2 0.033(3) 0.027(3) 0.036(3) -0.010(2) -0.002(2) 0.009(2)
N3 0.031(3) 0.024(2) 0.024(2) -0.0059(19) 0.0008(19) 0.0053(19)
N4 0.049(3) 0.040(3) 0.029(3) -0.012(2) -0.001(2) 0.011(2)
C1 0.027(3) 0.026(3) 0.037(3) -0.002(2) 0.002(2) 0.008(2)
C2 0.024(3) 0.025(3) 0.027(3) -0.001(2) 0.000(2) 0.005(2)
C3 0.019(3) 0.032(3) 0.028(3) -0.002(2) 0.007(2) 0.006(2)
C4 0.022(3) 0.025(3) 0.028(3) -0.004(2) -0.002(2) 0.003(2)
C5 0.022(3) 0.023(2) 0.024(3) 0.000(2) -0.002(2) 0.001(2)
C6 0.024(3) 0.029(3) 0.026(3) -0.003(2) -0.004(2) 0.000(2)
C7 0.042(4) 0.032(3) 0.028(3) -0.010(3) -0.004(3) -0.001(2)

loop_
_atom_type_symbol
_atom_type_description
_atom_type_scat_dispersion_real
_atom_type_scat_dispersion_imag
_atom_type_scat_source
C C 0.0033 0.0016 'International Tables Vol C Tables 4.2.6.8 and 6.1.1.4'
H H 0.0000 0.0000 'International Tables Vol C Tables 4.2.6.8 and 6.1.1.4'
N N 0.0061 0.0033 'International Tables Vol C Tables 4.2.6.8 and 6.1.1.4'
O O 0.0106 0.0060 'International Tables Vol C Tables 4.2.6.8 and 6.1.1.4'
S S 0.1246 0.1234 'International Tables Vol C Tables 4.2.6.8 and 6.1.1.4'

loop_
_geom_angle_atom_site_label_1
_geom_angle_atom_site_label_2
_geom_angle_atom_site_label_3
_geom_angle
_geom_angle_publ_flag
C2 N1 N2 103.2(4) yes
C1 N2 N1 113.5(4) yes
C1 N3 C2 109.1(4) yes
C1 N3 N4 125.9(4) yes
C2 N3 N4 125.1(4) yes
N2 C1 N3 102.9(4) yes
N2 C1 S1 129.1(4) yes
N3 C1 S1 128.0(4) yes
N1 C2 N3 111.3(4) yes
N1 C2 C3 125.9(4) yes
N3 C2 C3 122.7(4) yes
O1 C3 C2 109.7(4) yes
O1 C3 C4 106.6(4) yes
C2 C3 C4 114.8(4) yes
O2 C4 C5 110.6(4) yes
O2 C4 C3 107.0(4) yes
C5 C4 C3 114.0(4) yes
O3 C5 C4 110.3(4) yes
O3 C5 C6 106.8(4) yes
C4 C5 C6 111.6(4) yes
O4 C6 C7 109.1(4) yes
O4 C6 C5 106.6(4) yes
C7 C6 C5 113.5(4) yes
O5 C7 C6 113.8(4) yes
C3 O1 H1o 109.5 no
C4 O2 H2o 109.5 no
C5 O3 H3o 109.5 no
C6 O4 H4o 109.5 no
C7 O5 H5o 109.5 no
C1 N2 H2a 123.2 no
N1 N2 H2a 123.2 no
N3 N4 H4a 109.5 no
N3 N4 H4c 109.5 no
H4a N4 H4c 109.5 no
O1 C3 H3 108.6 no
C2 C3 H3 108.6 no
C4 C3 H3 108.6 no
O2 C4 H4 108.4 no
C5 C4 H4 108.4 no
C3 C4 H4 108.4 no
O3 C5 H5 109.4 no
C4 C5 H5 109.4 no
C6 C5 H5 109.4 no
O4 C6 H6 109.2 no
C7 C6 H6 109.2 no
C5 C6 H6 109.2 no
O5 C7 H7a 108.8 no
C6 C7 H7a 108.8 no
O5 C7 H7b 108.8 no
C6 C7 H7b 108.8 no
H7a C7 H7b 107.7 no

loop_
_geom_bond_atom_site_label_1
_geom_bond_atom_site_label_2
_geom_bond_distance
_geom_bond_publ_flag
S1 C1 1.668(5) ?
O1 C3 1.421(5) yes
O2 C4 1.434(6) yes
O3 C5 1.429(6) yes
O4 C6 1.430(6) yes
O5 C7 1.433(6) yes
N1 C2 1.295(6) yes
N1 N2 1.387(5) yes
N2 C1 1.336(7) yes
N3 C1 1.360(6) yes
N3 C2 1.362(6) yes
N3 N4 1.399(6) yes
C2 C3 1.512(7) yes
C3 C4 1.535(7) yes
C4 C5 1.519(7) yes
C5 C6 1.526(6) yes
C6 C7 1.505(8) yes
O1 H1o 0.8200 ?
O2 H2o 0.8200 ?
O3 H3o 0.8200 ?
O4 H4o 0.8200 ?
O5 H5o 0.8200 ?
N2 H2a 0.8600 ?
N4 H4a 0.8900 ?
N4 H4c 0.8900 ?
C3 H3 0.9800 ?
C4 H4 0.9800 ?
C5 H5 0.9800 ?
C6 H6 0.9800 ?
C7 H7a 0.9700 ?
C7 H7b 0.9700 ?

loop_
_geom_hbond_atom_site_label_D
_geom_hbond_atom_site_label_H
_geom_hbond_atom_site_label_A
_geom_hbond_site_symmetry_A
_geom_hbond_distance_DH
_geom_hbond_distance_HA
_geom_hbond_distance_DA
_geom_hbond_angle_DHA
O1 H1o N4 . 0.82 2.12 2.778(6) 138
O2 H2o O4 1_545 0.82 2.13 2.824(5) 143
O3 H3o O2 1_655 0.82 1.96 2.777(5) 179
O4 H4o O5 1_455 0.82 1.94 2.755(5) 174
O5 H5o O3 1_565 0.82 2.07 2.827(5) 154
N2 H2a O1 1_665 0.86 1.98 2.784(5) 156
N4 H4c O5 1_556 0.89 2.33 3.147(6) 153
N4 H4a S1 1_545 0.89 2.72 3.574(5) 161

loop_
_geom_torsion_atom_site_label_1
_geom_torsion_atom_site_label_2
_geom_torsion_atom_site_label_3
_geom_torsion_atom_site_label_4
_geom_torsion
_geom_torsion_publ_flag
C2 N1 N2 C1 -1.0(6) no
N1 N2 C1 N3 0.2(6) no
N1 N2 C1 S1 -179.4(4) no
C2 N3 C1 N2 0.7(5) no
N4 N3 C1 N2 -179.1(5) no
C2 N3 C1 S1 -179.7(4) no
N4 N3 C1 S1 0.5(8) no
N2 N1 C2 N3 1.4(6) no
N2 N1 C2 C3 -174.7(5) no
C1 N3 C2 N1 -1.4(6) no
N4 N3 C2 N1 178.4(5) no
C1 N3 C2 C3 174.9(5) no
N4 N3 C2 C3 -5.3(8) no
N1 C2 C3 O1 -140.0(5) no
N3 C2 C3 O1 44.2(7) no
N1 C2 C3 C4 -20.1(7) no
N3 C2 C3 C4 164.2(5) no
O1 C3 C4 O2 -51.8(5) no
C2 C3 C4 O2 -173.4(4) no
O1 C3 C4 C5 -174.3(4) no
C2 C3 C4 C5 64.1(6) no
O2 C4 C5 O3 -54.4(5) no
C3 C4 C5 O3 66.1(5) no
O2 C4 C5 C6 64.1(5) no
C3 C4 C5 C6 -175.3(4) no
O3 C5 C6 O4 178.1(4) no
C4 C5 C6 O4 57.6(5) no
O3 C5 C6 C7 -61.8(5) no
C4 C5 C6 C7 177.6(4) no
O4 C6 C7 O5 59.5(6) no
C5 C6 C7 O5 -59.1(6) no

loop_
_cod_related_entry_id
_cod_related_entry_database
_cod_related_entry_code
1 ChemSpider 21174372
